data_1008915
loop_
_publ_author_name
'Yakel, H L'
'Koehler, W C'
'Bertaut, E F'
'Forrat, E F'

_publ_section_title
;
On the crystal structure of the manganese(III) trioxides of the heavy
lanthanides and yttrium
;
_journal_coden_ASTM ACCRA9
_journal_name_full 'Acta Crystallographica (1,1948-23,1967)'
_journal_page_first 957
_journal_page_last 962
_journal_paper_doi 10.1107/S0365110X63002589
_journal_volume 16
_journal_year 1963
_chemical_formula_structural 'Lu Mn O3'
_chemical_formula_sum 'Lu Mn O3'
_chemical_name_systematic 'Lutetium manganese(III) trioxide'
_space_group_IT_number 185
_symmetry_cell_setting hexagonal
_symmetry_Int_Tables_number 185
_symmetry_space_group_name_Hall 'P 6c -2'
_symmetry_space_group_name_H-M 'P 63 c m'
_cell_angle_alpha 90
_cell_angle_beta 90
_cell_angle_gamma 120
_cell_formula_units_Z 6
_cell_length_a 6.042(1)
_cell_length_b 6.042
_cell_length_c 11.37(1)
_cell_volume 359.5
_cod_database_code 1008915

loop_
_symmetry_equiv_pos_as_xyz
x,y,z
-y,x-y,z
y-x,-x,z
y,x,z
x-y,-y,z
-x,y-x,z
-x,-y,1/2+z
y,y-x,1/2+z
x-y,x,1/2+z
-y,-x,1/2+z
y-x,y,1/2+z
x,x-y,1/2+z

loop_
_atom_site_label
_atom_site_type_symbol
_atom_site_symmetry_multiplicity
_atom_site_Wyckoff_symbol
_atom_site_fract_x
_atom_site_fract_y
_atom_site_fract_z
_atom_site_occupancy
_atom_site_attached_hydrogens
_atom_site_calc_flag
Lu1 Lu3+ 2 a 0. 0. 0.2705 1. 0 d
Lu2 Lu3+ 4 b 0.3333 0.6667 0.2266 1. 0 d
Mn1 Mn3+ 6 c 0.3212 0. 0. 1. 0 d
O1 O2- 6 c 0.3071 0. 0.1699 1. 0 d
O2 O2- 6 c 0.6328 0. 0.3397 1. 0 d
O3 O2- 2 a 0. 0. 0.4836 1. 0 d
O4 O2- 4 b 0.3333 0.6667 0.0189 1. 0 d

loop_
_atom_type_symbol
_atom_type_oxidation_number
Lu3+ 3.000
Mn3+ 3.000
O2- -2.000
